data_1571797
loop_
_publ_author_name
'Liu, Yang'
'Gong, Xiao-Ting'
'Wang, Kang-Nan'
'He, Simeng'
'Wang, Yumeng'
'Lin, Qiaowen'
'Liu, Zhiqiang'
'Yu, Xiaoqiang'
'Liu, Bin'

_publ_section_title
;
 Dual-targeted fluorescent probe for tracking polarity and phase
 transition processes during lipophagy.
;
_journal_issue 14
_journal_name_full 'Materials horizons'
_journal_page_first 3287
_journal_page_last 3297
_journal_paper_doi 10.1039/d4mh00190g
_journal_volume 11
_journal_year 2024
_chemical_formula_moiety 'C30 H24 N O2 S, C2 H6 O, I'
_chemical_formula_sum 'C32 H30 I N O3 S'
_chemical_formula_weight 635.53
_space_group_crystal_system triclinic
_space_group_IT_number 2
_space_group_name_Hall '-P 1'
_space_group_name_H-M_alt 'P -1'
_atom_sites_solution_hydrogens geom
_atom_sites_solution_primary dual
_audit_creation_date 2024-05-13
_audit_creation_method
;
Olex2 1.5-beta
(compiled 2024.02.16 svn.r378c4104 for OlexSys, GUI svn.r6928)
;
_audit_update_record
;
2024-05-14 deposited with the CCDC.	2024-05-17 downloaded from the CCDC.
;
_cell_angle_alpha 87.189(9)
_cell_angle_beta 78.325(9)
_cell_angle_gamma 74.102(10)
_cell_formula_units_Z 2
_cell_length_a 9.431(3)
_cell_length_b 11.607(3)
_cell_length_c 13.247(4)
_cell_measurement_reflns_used 9829
_cell_measurement_temperature 173.0
_cell_measurement_theta_max 66.523
_cell_measurement_theta_min 3.407
_cell_volume 1365.7(7)
_computing_cell_refinement 'SAINT V8.40B (?, 2016)'
_computing_data_reduction 'SAINT V8.40B (?, 2016)'
_computing_molecular_graphics 'Olex2 1.5-beta (Dolomanov et al., 2009)'
_computing_publication_material 'Olex2 1.5-beta (Dolomanov et al., 2009)'
_computing_structure_refinement 'SHELXL 2018/3 (Sheldrick, 2015)'
_computing_structure_solution 'XT  (Sheldrick, 2015)'
_diffrn_ambient_temperature 173.0
_diffrn_measured_fraction_theta_full 0.990
_diffrn_measured_fraction_theta_max 0.990
_diffrn_measurement_device_type 'Bruker D8 VENTURE PHOTON III'
_diffrn_radiation_type CuK\a
_diffrn_radiation_wavelength 1.54178
_diffrn_reflns_av_R_equivalents 0.0416
_diffrn_reflns_av_unetI/netI 0.0343
_diffrn_reflns_Laue_measured_fraction_full 0.990
_diffrn_reflns_Laue_measured_fraction_max 0.990
_diffrn_reflns_limit_h_max 10
_diffrn_reflns_limit_h_min -11
_diffrn_reflns_limit_k_max 13
_diffrn_reflns_limit_k_min -13
_diffrn_reflns_limit_l_max 15
_diffrn_reflns_limit_l_min -15
_diffrn_reflns_number 16753
_diffrn_reflns_point_group_measured_fraction_full 0.990
_diffrn_reflns_point_group_measured_fraction_max 0.990
_diffrn_reflns_theta_full 66.627
_diffrn_reflns_theta_max 66.627
_diffrn_reflns_theta_min 3.407
_diffrn_source_current 1.1
_diffrn_source_power 0.05500000000000001
_diffrn_source_voltage 50.0
_exptl_absorpt_coefficient_mu 10.200
_exptl_absorpt_correction_T_max 0.7528
_exptl_absorpt_correction_T_min 0.5248
_exptl_absorpt_correction_type multi-scan
_exptl_absorpt_process_details
;
SADABS-2016/2 (Bruker,2016/2) was used for absorption correction.
wR2(int) was 0.1295 before and 0.0583 after correction.
The Ratio of minimum to maximum transmission is 0.6971.
The \l/2 correction factor is Not present.
;
_exptl_crystal_colour 'clear light black'
_exptl_crystal_colour_lustre clear
_exptl_crystal_colour_modifier light
_exptl_crystal_colour_primary black
_exptl_crystal_density_diffrn 1.545
_exptl_crystal_description block
_exptl_crystal_F_000 644
_exptl_crystal_size_max 0.08
_exptl_crystal_size_mid 0.06
_exptl_crystal_size_min 0.01
_refine_diff_density_max 0.843
_refine_diff_density_min -0.273
_refine_diff_density_rms 0.071
_refine_ls_extinction_method none
_refine_ls_goodness_of_fit_ref 1.043
_refine_ls_hydrogen_treatment constr
_refine_ls_matrix_type full
_refine_ls_number_parameters 355
_refine_ls_number_reflns 4780
_refine_ls_number_restraints 36
_refine_ls_restrained_S_all 1.066
_refine_ls_R_factor_all 0.0325
_refine_ls_R_factor_gt 0.0317
_refine_ls_shift/su_max 0.000
_refine_ls_shift/su_mean 0.000
_refine_ls_structure_factor_coef Fsqd
_refine_ls_weighting_details 'w=1/[\s^2^(Fo^2^)+(0.0553P)^2^+0.4166P] where P=(Fo^2^+2Fc^2^)/3'
_refine_ls_weighting_scheme calc
_refine_ls_wR_factor_gt 0.0865
_refine_ls_wR_factor_ref 0.0871
_reflns_Friedel_coverage 0.000
_reflns_number_gt 4606
_reflns_number_total 4780
_reflns_threshold_expression 'I > 2\s(I)'
_cod_data_source_file d4mh00190g10.cif
_cod_data_source_block cu_230301e_0m
_cod_depositor_comments 'Adding full bibliography for 1571797.cif.'
_cod_original_cell_volume 1365.7(6)
_cod_database_code 1571797
_shelx_shelxl_version_number 2018/3
_shelx_space_group_comment
;
The symmetry employed for this shelxl refinement is uniquely defined
by the following loop, which should always be used as a source of
symmetry information in preference to the above space-group names.
They are only intended as comments.
;
_shelx_estimated_absorpt_t_max 0.905
_shelx_estimated_absorpt_t_min 0.496
_olex2_refinement_description
;
1. Fixed Uiso
 At 1.2 times of:
  All C(H) groups, All C(H,H) groups
 At 1.5 times of:
  All C(H,H,H) groups, All O(H) groups
2. Uiso/Uaniso restraints and constraints
C29 \\sim C7 \\sim O1 \\sim C23 \\sim O3: within 2A with sigma of 0.004 and
sigma for terminal atoms of 0.008 within 2A
I1 \\sim I1A: within 2A with sigma of 0.01 and sigma for terminal atoms of 0.01
within 2A
3. Others
 Sof(I1A)=1-FVAR(1)
 Sof(I1)=FVAR(1)
4.a Ternary CH refined with riding coordinates:
 C23(H23)
4.b Secondary CH2 refined with riding coordinates:
 C2(H2A,H2B), C21(H21A,H21B), C7(H7A,H7B), C29(H29A,H29B), C15(H15A,H15B)
4.c Aromatic/amide H refined with riding coordinates:
 C8(H8), C10(H10), C12(H12), C16(H16), C20(H20), C26(H26), C32(H32), C17(H17),
 C9(H9), C19(H19), C5(H5), C11(H11), C3(H3), C25(H25), C13(H13)
4.d Idealised Me refined as rotating group:
 C31(H31A,H31B,H31C)
4.e Idealised tetrahedral OH refined as rotating group:
 O2(H2)
;
_olex2_submission_special_instructions 'No special instructions were received'

loop_
_space_group_symop_operation_xyz
'x, y, z'
'-x, -y, -z'

loop_
_atom_site_label
_atom_site_type_symbol
_atom_site_fract_x
_atom_site_fract_y
_atom_site_fract_z
_atom_site_U_iso_or_equiv
_atom_site_adp_type
_atom_site_occupancy
_atom_site_site_symmetry_order
_atom_site_calc_flag
_atom_site_refinement_flags_posn
_atom_site_refinement_flags_adp
_atom_site_refinement_flags_occupancy
_atom_site_disorder_assembly
_atom_site_disorder_group
I1 I 0.74571(3) 0.29306(2) 0.12003(2) 0.05817(12) Uani 0.9847(10) 1 d . U P A 1
S1 S 0.66546(8) 0.19950(6) 0.59189(5) 0.05000(17) Uani 1 1 d . . . . .
O1 O 0.4099(2) 0.15846(18) 0.90576(16) 0.0597(5) Uani 1 1 d . U . . .
N1 N 0.6246(2) 0.29195(19) 0.76956(16) 0.0436(4) Uani 1 1 d . . . . .
O3 O 0.2869(3) 0.2603(2) 1.05311(17) 0.0691(6) Uani 1 1 d . U . . .
O2 O 0.6045(3) 0.1886(2) 0.36309(19) 0.0776(7) Uani 1 1 d . . . . .
H2 H 0.622978 0.225725 0.308139 0.116 Uiso 1 1 calc R U . . .
C1 C 0.2247(3) 0.5122(2) 0.45493(19) 0.0419(5) Uani 1 1 d . . . . .
C4 C 0.0932(3) 0.6009(2) 0.43649(19) 0.0424(5) Uani 1 1 d . . . . .
C6 C 0.0048(3) 0.6843(2) 0.5158(2) 0.0459(6) Uani 1 1 d . . . . .
C8 C 0.4438(3) 0.4065(2) 0.6660(2) 0.0475(6) Uani 1 1 d . . . . .
H8 H 0.394869 0.464316 0.718988 0.057 Uiso 1 1 calc R U . . .
C10 C 0.3074(3) 0.4291(2) 0.3725(2) 0.0450(5) Uani 1 1 d . . . . .
H10 H 0.395505 0.369918 0.382430 0.054 Uiso 1 1 calc R U . . .
C12 C 0.3945(3) 0.4180(2) 0.5764(2) 0.0454(5) Uani 1 1 d . . . . .
H12 H 0.449044 0.360926 0.523752 0.054 Uiso 1 1 calc R U . . .
C14 C 0.2658(3) 0.5095(2) 0.5524(2) 0.0444(5) Uani 1 1 d . . . . .
C16 C 0.1769(3) 0.5944(2) 0.6284(2) 0.0486(6) Uani 1 1 d . . . . .
H16 H 0.204990 0.593361 0.693405 0.058 Uiso 1 1 calc R U . . .
C18 C -0.0842(3) 0.6923(2) 0.3224(2) 0.0481(6) Uani 1 1 d . . . . .
C20 C 0.2627(3) 0.4333(2) 0.2813(2) 0.0466(5) Uani 1 1 d . . . . .
H20 H 0.319284 0.375957 0.229344 0.056 Uiso 1 1 calc R U . . .
C22 C 0.5685(3) 0.3089(2) 0.68368(19) 0.0451(5) Uani 1 1 d . . . . .
C24 C 0.0478(3) 0.6054(2) 0.3397(2) 0.0446(5) Uani 1 1 d . . . . .
C26 C 0.0505(3) 0.6786(2) 0.6104(2) 0.0509(6) Uani 1 1 d . . . . .
H26 H -0.007038 0.734287 0.663333 0.061 Uiso 1 1 calc R U . . .
C28 C 0.1325(3) 0.5216(2) 0.2607(2) 0.0450(5) Uani 1 1 d . . . . .
C30 C 0.7479(3) 0.1911(2) 0.7675(2) 0.0443(5) Uani 1 1 d . . . . .
C32 C -0.1286(3) 0.7696(2) 0.4959(2) 0.0516(6) Uani 1 1 d . . . . .
H32 H -0.188238 0.825050 0.548537 0.062 Uiso 1 1 calc R U . . .
C2 C 0.5648(3) 0.3746(2) 0.86048(19) 0.0450(5) Uani 1 1 d . . . . .
H2A H 0.549676 0.458100 0.835653 0.054 Uiso 1 1 calc R U . . .
H2B H 0.641261 0.359840 0.904352 0.054 Uiso 1 1 calc R U . . .
C17 C 0.8307(3) 0.1510(2) 0.8444(2) 0.0485(6) Uani 1 1 d . . . . .
H17 H 0.805923 0.192299 0.908457 0.058 Uiso 1 1 calc R U . . .
C9 C 0.9880(3) -0.0125(3) 0.7309(2) 0.0554(6) Uani 1 1 d . . . . .
H9 H 1.070676 -0.082118 0.719813 0.067 Uiso 1 1 calc R U . . .
C19 C 0.0859(3) 0.5283(3) 0.1665(2) 0.0536(6) Uani 1 1 d . . . . .
H19 H 0.142558 0.473082 0.113012 0.064 Uiso 1 1 calc R U . . .
C5 C -0.1714(3) 0.7731(2) 0.4044(2) 0.0535(6) Uani 1 1 d . . . . .
H5 H -0.260988 0.830199 0.394181 0.064 Uiso 1 1 calc R U . . .
C21 C 0.4180(3) 0.3623(2) 0.9262(2) 0.0485(6) Uani 1 1 d . . . . .
H21A H 0.385338 0.424215 0.981076 0.058 Uiso 1 1 calc R U . . .
H21B H 0.341175 0.380526 0.882377 0.058 Uiso 1 1 calc R U . . .
C11 C 0.9498(3) 0.0497(3) 0.8246(2) 0.0536(6) Uani 1 1 d . . . . .
H11 H 1.007557 0.021203 0.876204 0.064 Uiso 1 1 calc R U . . .
C23 C 0.4186(3) 0.2429(2) 0.9765(2) 0.0515(6) Uani 1 1 d . U . . .
H23 H 0.509975 0.211706 1.007549 0.062 Uiso 1 1 calc R U . . .
C3 C -0.1265(3) 0.6950(3) 0.2272(2) 0.0554(6) Uani 1 1 d . . . . .
H3 H -0.214384 0.753039 0.215186 0.066 Uiso 1 1 calc R U . . .
C25 C -0.0422(3) 0.6144(3) 0.1499(2) 0.0577(7) Uani 1 1 d . . . . .
H25 H -0.071966 0.617895 0.085172 0.069 Uiso 1 1 calc R U . . .
C13 C 0.9061(3) 0.0266(2) 0.6544(2) 0.0531(6) Uani 1 1 d . . . . .
H13 H 0.931019 -0.015100 0.590534 0.064 Uiso 1 1 calc R U . . .
C27 C 0.7858(3) 0.1293(2) 0.6740(2) 0.0463(5) Uani 1 1 d . . . . .
C7 C 0.2447(5) 0.1511(3) 1.0613(3) 0.0759(8) Uani 1 1 d . U . . .
H7A H 0.133904 0.166736 1.075289 0.091 Uiso 1 1 calc R U . . .
H7B H 0.284596 0.100907 1.117195 0.091 Uiso 1 1 calc R U . . .
C29 C 0.3126(5) 0.0912(3) 0.9592(3) 0.0751(8) Uani 1 1 d . U . . .
H29A H 0.369952 0.007379 0.968123 0.090 Uiso 1 1 calc R U . . .
H29B H 0.233301 0.090985 0.920362 0.090 Uiso 1 1 calc R U . . .
C15 C 0.5758(6) 0.0786(4) 0.3402(4) 0.0968(14) Uani 1 1 d . . . . .
H15A H 0.536790 0.042927 0.405737 0.116 Uiso 1 1 calc R U . . .
H15B H 0.672346 0.022204 0.308395 0.116 Uiso 1 1 calc R U . . .
C31 C 0.4685(6) 0.0898(4) 0.2709(4) 0.0980(14) Uani 1 1 d . . . . .
H31A H 0.506287 0.124043 0.205200 0.147 Uiso 1 1 calc R U . . .
H31B H 0.370780 0.142393 0.302862 0.147 Uiso 1 1 calc R U . . .
H31C H 0.457216 0.010537 0.258644 0.147 Uiso 1 1 calc R U . . .
I1A I 0.8210(19) 0.3288(14) 0.0948(13) 0.070(4) Uani 0.0153(10) 1 d . U P A 2

loop_
_atom_site_aniso_label
_atom_site_aniso_U_11
_atom_site_aniso_U_22
_atom_site_aniso_U_33
_atom_site_aniso_U_23
_atom_site_aniso_U_13
_atom_site_aniso_U_12
I1 0.07020(19) 0.05840(14) 0.04778(13) -0.00342(9) -0.01870(10) -0.01466(11)
S1 0.0554(4) 0.0537(3) 0.0428(3) -0.0025(3) -0.0127(3) -0.0154(3)
O1 0.0678(12) 0.0542(10) 0.0606(11) -0.0067(8) -0.0098(9) -0.0232(9)
N1 0.0431(11) 0.0468(11) 0.0426(11) -0.0002(8) -0.0090(8) -0.0145(9)
O3 0.0778(13) 0.0641(11) 0.0626(12) -0.0043(9) 0.0108(10) -0.0316(10)
O2 0.0871(17) 0.0781(15) 0.0597(13) 0.0014(11) -0.0143(12) -0.0094(13)
C1 0.0406(13) 0.0407(12) 0.0458(13) 0.0024(10) -0.0076(10) -0.0142(10)
C4 0.0429(13) 0.0403(12) 0.0463(13) 0.0025(10) -0.0084(10) -0.0159(10)
C6 0.0453(14) 0.0401(12) 0.0529(14) -0.0014(10) -0.0065(11) -0.0143(10)
C8 0.0474(14) 0.0520(14) 0.0450(13) 0.0016(11) -0.0092(10) -0.0167(11)
C10 0.0413(13) 0.0458(13) 0.0468(13) 0.0007(10) -0.0086(10) -0.0101(10)
C12 0.0455(14) 0.0476(13) 0.0457(13) 0.0030(10) -0.0102(10) -0.0164(11)
C14 0.0468(14) 0.0452(12) 0.0450(13) 0.0025(10) -0.0107(10) -0.0178(10)
C16 0.0546(15) 0.0505(14) 0.0436(13) -0.0015(10) -0.0105(11) -0.0181(12)
C18 0.0420(13) 0.0470(13) 0.0568(15) 0.0081(11) -0.0123(11) -0.0138(10)
C20 0.0475(14) 0.0480(13) 0.0439(13) -0.0011(10) -0.0068(10) -0.0136(11)
C22 0.0470(14) 0.0489(13) 0.0430(13) 0.0029(10) -0.0093(10) -0.0188(11)
C24 0.0428(13) 0.0448(12) 0.0494(13) 0.0030(10) -0.0100(10) -0.0170(10)
C26 0.0568(16) 0.0458(13) 0.0501(14) -0.0079(11) -0.0055(12) -0.0159(12)
C28 0.0420(13) 0.0493(13) 0.0466(13) 0.0034(10) -0.0091(10) -0.0172(11)
C30 0.0424(13) 0.0448(12) 0.0476(13) 0.0006(10) -0.0081(10) -0.0157(10)
C32 0.0496(15) 0.0416(13) 0.0610(16) -0.0041(11) -0.0062(12) -0.0105(11)
C2 0.0478(14) 0.0460(13) 0.0420(13) -0.0020(10) -0.0100(10) -0.0128(10)
C17 0.0504(15) 0.0495(13) 0.0487(14) 0.0014(11) -0.0131(11) -0.0162(11)
C9 0.0495(15) 0.0483(14) 0.0671(18) -0.0004(12) -0.0087(13) -0.0127(12)
C19 0.0500(15) 0.0664(17) 0.0470(14) -0.0008(12) -0.0110(11) -0.0188(13)
C5 0.0460(14) 0.0429(13) 0.0694(18) 0.0040(12) -0.0113(12) -0.0093(11)
C21 0.0496(15) 0.0455(13) 0.0488(14) -0.0026(10) -0.0072(11) -0.0113(11)
C11 0.0508(15) 0.0525(15) 0.0616(16) 0.0047(12) -0.0177(12) -0.0169(12)
C23 0.0555(14) 0.0539(13) 0.0471(12) -0.0012(10) -0.0090(10) -0.0187(11)
C3 0.0471(15) 0.0586(16) 0.0628(17) 0.0121(13) -0.0173(12) -0.0153(12)
C25 0.0547(16) 0.0713(18) 0.0520(15) 0.0073(13) -0.0192(12) -0.0197(14)
C13 0.0551(16) 0.0494(14) 0.0538(15) -0.0061(11) -0.0057(12) -0.0149(12)
C27 0.0485(14) 0.0485(13) 0.0455(13) 0.0011(10) -0.0115(11) -0.0174(11)
C7 0.0815(19) 0.0691(16) 0.0792(18) 0.0031(14) 0.0004(15) -0.0360(14)
C29 0.0868(19) 0.0642(16) 0.0810(18) 0.0027(14) -0.0120(16) -0.0352(15)
C15 0.099(3) 0.076(3) 0.095(3) 0.028(2) -0.011(2) -0.001(2)
C31 0.107(3) 0.086(3) 0.098(3) -0.018(2) 0.013(3) -0.040(2)
I1A 0.063(7) 0.072(7) 0.088(7) -0.012(6) -0.012(6) -0.040(6)

loop_
_atom_type_symbol
_atom_type_description
_atom_type_scat_dispersion_real
_atom_type_scat_dispersion_imag
_atom_type_scat_source
C C 0.0181 0.0091 'International Tables Vol C Tables 4.2.6.8 and 6.1.1.4'
H H 0.0000 0.0000 'International Tables Vol C Tables 4.2.6.8 and 6.1.1.4'
I I -0.3257 6.8362 'International Tables Vol C Tables 4.2.6.8 and 6.1.1.4'
N N 0.0311 0.0180 'International Tables Vol C Tables 4.2.6.8 and 6.1.1.4'
O O 0.0492 0.0322 'International Tables Vol C Tables 4.2.6.8 and 6.1.1.4'
S S 0.3331 0.5567 'International Tables Vol C Tables 4.2.6.8 and 6.1.1.4'

loop_
_geom_angle_atom_site_label_1
_geom_angle_atom_site_label_2
_geom_angle_atom_site_label_3
_geom_angle
_geom_angle_site_symmetry_1
_geom_angle_site_symmetry_3
_geom_angle_publ_flag
C22 S1 C27 91.02(13) . . ?
C23 O1 C29 107.4(2) . . ?
C22 N1 C30 114.7(2) . . ?
C22 N1 C2 123.3(2) . . ?
C30 N1 C2 122.0(2) . . ?
C23 O3 C7 107.0(2) . . ?
C15 O2 H2 109.5 . . ?
C4 C1 C10 117.5(2) . . ?
C14 C1 C4 119.0(2) . . ?
C14 C1 C10 123.5(2) . . ?
C6 C4 C1 120.2(2) . . ?
C24 C4 C1 120.4(2) . . ?
C24 C4 C6 119.4(2) . . ?
C4 C6 C32 118.8(3) . . ?
C26 C6 C4 118.7(2) . . ?
C26 C6 C32 122.5(3) . . ?
C12 C8 H8 119.0 . . ?
C12 C8 C22 121.9(2) . . ?
C22 C8 H8 119.0 . . ?
C1 C10 H10 119.2 . . ?
C20 C10 C1 121.7(2) . . ?
C20 C10 H10 119.2 . . ?
C8 C12 H12 116.9 . . ?
C8 C12 C14 126.3(3) . . ?
C14 C12 H12 116.9 . . ?
C1 C14 C12 121.0(2) . . ?
C16 C14 C1 119.2(2) . . ?
C16 C14 C12 119.7(2) . . ?
C14 C16 H16 119.3 . . ?
C26 C16 C14 121.5(3) . . ?
C26 C16 H16 119.3 . . ?
C24 C18 C5 118.8(3) . . ?
C3 C18 C24 119.3(3) . . ?
C3 C18 C5 122.0(3) . . ?
C10 C20 H20 119.0 . . ?
C10 C20 C28 121.9(2) . . ?
C28 C20 H20 119.0 . . ?
N1 C22 S1 111.95(19) . . ?
N1 C22 C8 125.5(2) . . ?
C8 C22 S1 122.6(2) . . ?
C18 C24 C4 120.2(2) . . ?
C28 C24 C4 120.2(2) . . ?
C28 C24 C18 119.6(2) . . ?
C6 C26 H26 119.3 . . ?
C16 C26 C6 121.5(2) . . ?
C16 C26 H26 119.3 . . ?
C24 C28 C20 118.3(2) . . ?
C19 C28 C20 122.7(3) . . ?
C19 C28 C24 119.0(2) . . ?
C17 C30 N1 128.0(2) . . ?
C17 C30 C27 120.3(2) . . ?
C27 C30 N1 111.7(2) . . ?
C6 C32 H32 119.2 . . ?
C5 C32 C6 121.6(3) . . ?
C5 C32 H32 119.2 . . ?
N1 C2 H2A 108.6 . . ?
N1 C2 H2B 108.6 . . ?
N1 C2 C21 114.7(2) . . ?
H2A C2 H2B 107.6 . . ?
C21 C2 H2A 108.6 . . ?
C21 C2 H2B 108.6 . . ?
C30 C17 H17 121.0 . . ?
C11 C17 C30 117.9(3) . . ?
C11 C17 H17 121.0 . . ?
C11 C9 H9 119.8 . . ?
C13 C9 H9 119.8 . . ?
C13 C9 C11 120.4(3) . . ?
C28 C19 H19 119.5 . . ?
C25 C19 C28 121.0(3) . . ?
C25 C19 H19 119.5 . . ?
C18 C5 H5 119.4 . . ?
C32 C5 C18 121.2(3) . . ?
C32 C5 H5 119.4 . . ?
C2 C21 H21A 108.0 . . ?
C2 C21 H21B 108.0 . . ?
H21A C21 H21B 107.2 . . ?
C23 C21 C2 117.2(2) . . ?
C23 C21 H21A 108.0 . . ?
C23 C21 H21B 108.0 . . ?
C17 C11 C9 121.9(3) . . ?
C17 C11 H11 119.0 . . ?
C9 C11 H11 119.0 . . ?
O1 C23 C21 111.4(2) . . ?
O1 C23 H23 110.6 . . ?
O3 C23 O1 106.2(2) . . ?
O3 C23 C21 107.3(2) . . ?
O3 C23 H23 110.6 . . ?
C21 C23 H23 110.6 . . ?
C18 C3 H3 119.5 . . ?
C25 C3 C18 120.9(3) . . ?
C25 C3 H3 119.5 . . ?
C19 C25 H25 119.9 . . ?
C3 C25 C19 120.2(3) . . ?
C3 C25 H25 119.9 . . ?
C9 C13 H13 121.1 . . ?
C9 C13 C27 117.8(3) . . ?
C27 C13 H13 121.1 . . ?
C30 C27 S1 110.6(2) . . ?
C30 C27 C13 121.6(3) . . ?
C13 C27 S1 127.8(2) . . ?
O3 C7 H7A 110.8 . . ?
O3 C7 H7B 110.8 . . ?
O3 C7 C29 104.7(3) . . ?
H7A C7 H7B 108.9 . . ?
C29 C7 H7A 110.8 . . ?
C29 C7 H7B 110.8 . . ?
O1 C29 C7 106.3(3) . . ?
O1 C29 H29A 110.5 . . ?
O1 C29 H29B 110.5 . . ?
C7 C29 H29A 110.5 . . ?
C7 C29 H29B 110.5 . . ?
H29A C29 H29B 108.7 . . ?
O2 C15 H15A 108.5 . . ?
O2 C15 H15B 108.5 . . ?
O2 C15 C31 115.1(3) . . ?
H15A C15 H15B 107.5 . . ?
C31 C15 H15A 108.5 . . ?
C31 C15 H15B 108.5 . . ?
C15 C31 H31A 109.5 . . ?
C15 C31 H31B 109.5 . . ?
C15 C31 H31C 109.5 . . ?
H31A C31 H31B 109.5 . . ?
H31A C31 H31C 109.5 . . ?
H31B C31 H31C 109.5 . . ?

loop_
_geom_bond_atom_site_label_1
_geom_bond_atom_site_label_2
_geom_bond_distance
_geom_bond_site_symmetry_2
_geom_bond_publ_flag
S1 C22 1.730(3) . ?
S1 C27 1.743(3) . ?
O1 C23 1.418(3) . ?
O1 C29 1.424(4) . ?
N1 C22 1.333(3) . ?
N1 C30 1.403(3) . ?
N1 C2 1.494(3) . ?
O3 C23 1.409(4) . ?
O3 C7 1.422(4) . ?
O2 H2 0.8400 . ?
O2 C15 1.434(6) . ?
C1 C4 1.434(4) . ?
C1 C10 1.442(4) . ?
C1 C14 1.418(4) . ?
C4 C6 1.427(4) . ?
C4 C24 1.425(4) . ?
C6 C26 1.399(4) . ?
C6 C32 1.435(4) . ?
C8 H8 0.9500 . ?
C8 C12 1.348(4) . ?
C8 C22 1.441(4) . ?
C10 H10 0.9500 . ?
C10 C20 1.352(4) . ?
C12 H12 0.9500 . ?
C12 C14 1.456(4) . ?
C14 C16 1.411(4) . ?
C16 H16 0.9500 . ?
C16 C26 1.373(4) . ?
C18 C24 1.423(4) . ?
C18 C5 1.433(4) . ?
C18 C3 1.395(4) . ?
C20 H20 0.9500 . ?
C20 C28 1.432(4) . ?
C24 C28 1.420(4) . ?
C26 H26 0.9500 . ?
C28 C19 1.396(4) . ?
C30 C17 1.393(4) . ?
C30 C27 1.394(4) . ?
C32 H32 0.9500 . ?
C32 C5 1.348(4) . ?
C2 H2A 0.9900 . ?
C2 H2B 0.9900 . ?
C2 C21 1.517(4) . ?
C17 H17 0.9500 . ?
C17 C11 1.379(4) . ?
C9 H9 0.9500 . ?
C9 C11 1.399(4) . ?
C9 C13 1.381(4) . ?
C19 H19 0.9500 . ?
C19 C25 1.390(4) . ?
C5 H5 0.9500 . ?
C21 H21A 0.9900 . ?
C21 H21B 0.9900 . ?
C21 C23 1.508(4) . ?
C11 H11 0.9500 . ?
C23 H23 1.0000 . ?
C3 H3 0.9500 . ?
C3 C25 1.383(5) . ?
C25 H25 0.9500 . ?
C13 H13 0.9500 . ?
C13 C27 1.396(4) . ?
C7 H7A 0.9900 . ?
C7 H7B 0.9900 . ?
C7 C29 1.490(5) . ?
C29 H29A 0.9900 . ?
C29 H29B 0.9900 . ?
C15 H15A 0.9900 . ?
C15 H15B 0.9900 . ?
C15 C31 1.474(8) . ?
C31 H31A 0.9800 . ?
C31 H31B 0.9800 . ?
C31 H31C 0.9800 . ?

loop_
_geom_torsion_atom_site_label_1
_geom_torsion_atom_site_label_2
_geom_torsion_atom_site_label_3
_geom_torsion_atom_site_label_4
_geom_torsion
_geom_torsion_site_symmetry_1
_geom_torsion_site_symmetry_2
_geom_torsion_site_symmetry_3
_geom_torsion_site_symmetry_4
_geom_torsion_publ_flag
N1 C30 C17 C11 -179.1(2) . . . . ?
N1 C30 C27 S1 -0.1(3) . . . . ?
N1 C30 C27 C13 179.4(2) . . . . ?
N1 C2 C21 C23 61.5(3) . . . . ?
O3 C7 C29 O1 9.8(4) . . . . ?
C1 C4 C6 C26 1.1(4) . . . . ?
C1 C4 C6 C32 -178.1(2) . . . . ?
C1 C4 C24 C18 178.9(2) . . . . ?
C1 C4 C24 C28 0.1(3) . . . . ?
C1 C10 C20 C28 1.2(4) . . . . ?
C1 C14 C16 C26 0.8(4) . . . . ?
C4 C1 C10 C20 -0.6(4) . . . . ?
C4 C1 C14 C12 177.4(2) . . . . ?
C4 C1 C14 C16 -0.3(3) . . . . ?
C4 C6 C26 C16 -0.6(4) . . . . ?
C4 C6 C32 C5 -0.4(4) . . . . ?
C4 C24 C28 C20 0.4(4) . . . . ?
C4 C24 C28 C19 -179.8(2) . . . . ?
C6 C4 C24 C18 0.1(3) . . . . ?
C6 C4 C24 C28 -178.7(2) . . . . ?
C6 C32 C5 C18 -0.7(4) . . . . ?
C8 C12 C14 C1 -179.9(2) . . . . ?
C8 C12 C14 C16 -2.2(4) . . . . ?
C10 C1 C4 C6 178.8(2) . . . . ?
C10 C1 C4 C24 0.0(3) . . . . ?
C10 C1 C14 C12 -1.9(4) . . . . ?
C10 C1 C14 C16 -179.6(2) . . . . ?
C10 C20 C28 C24 -1.0(4) . . . . ?
C10 C20 C28 C19 179.1(2) . . . . ?
C12 C8 C22 S1 0.3(4) . . . . ?
C12 C8 C22 N1 179.3(2) . . . . ?
C12 C14 C16 C26 -176.9(2) . . . . ?
C14 C1 C4 C6 -0.6(3) . . . . ?
C14 C1 C4 C24 -179.3(2) . . . . ?
C14 C1 C10 C20 178.7(2) . . . . ?
C14 C16 C26 C6 -0.3(4) . . . . ?
C18 C24 C28 C20 -178.4(2) . . . . ?
C18 C24 C28 C19 1.4(4) . . . . ?
C18 C3 C25 C19 0.6(4) . . . . ?
C20 C28 C19 C25 179.2(3) . . . . ?
C22 S1 C27 C30 0.1(2) . . . . ?
C22 S1 C27 C13 -179.3(3) . . . . ?
C22 N1 C30 C17 179.3(2) . . . . ?
C22 N1 C30 C27 0.1(3) . . . . ?
C22 N1 C2 C21 76.2(3) . . . . ?
C22 C8 C12 C14 176.9(2) . . . . ?
C24 C4 C6 C26 179.8(2) . . . . ?
C24 C4 C6 C32 0.6(3) . . . . ?
C24 C18 C5 C32 1.5(4) . . . . ?
C24 C18 C3 C25 0.2(4) . . . . ?
C24 C28 C19 C25 -0.6(4) . . . . ?
C26 C6 C32 C5 -179.5(3) . . . . ?
C28 C19 C25 C3 -0.4(4) . . . . ?
C30 N1 C22 S1 0.0(3) . . . . ?
C30 N1 C22 C8 -179.1(2) . . . . ?
C30 N1 C2 C21 -105.4(3) . . . . ?
C30 C17 C11 C9 -0.1(4) . . . . ?
C32 C6 C26 C16 178.5(3) . . . . ?
C2 N1 C22 S1 178.53(17) . . . . ?
C2 N1 C22 C8 -0.6(4) . . . . ?
C2 N1 C30 C17 0.8(4) . . . . ?
C2 N1 C30 C27 -178.5(2) . . . . ?
C2 C21 C23 O1 -79.2(3) . . . . ?
C2 C21 C23 O3 164.9(2) . . . . ?
C17 C30 C27 S1 -179.4(2) . . . . ?
C17 C30 C27 C13 0.1(4) . . . . ?
C9 C13 C27 S1 179.2(2) . . . . ?
C9 C13 C27 C30 -0.2(4) . . . . ?
C5 C18 C24 C4 -1.2(4) . . . . ?
C5 C18 C24 C28 177.7(2) . . . . ?
C5 C18 C3 C25 -178.6(3) . . . . ?
C11 C9 C13 C27 0.1(4) . . . . ?
C23 O1 C29 C7 8.3(4) . . . . ?
C23 O3 C7 C29 -24.4(4) . . . . ?
C3 C18 C24 C4 180.0(2) . . . . ?
C3 C18 C24 C28 -1.2(4) . . . . ?
C3 C18 C5 C32 -179.7(3) . . . . ?
C13 C9 C11 C17 0.0(4) . . . . ?
C27 S1 C22 N1 -0.1(2) . . . . ?
C27 S1 C22 C8 179.1(2) . . . . ?
C27 C30 C17 C11 0.1(4) . . . . ?
C7 O3 C23 O1 30.2(3) . . . . ?
C7 O3 C23 C21 149.5(3) . . . . ?
C29 O1 C23 O3 -23.6(3) . . . . ?
C29 O1 C23 C21 -140.2(3) . . . . ?
